data_6000261
loop_
_publ_author_name
'Cordfunke, E. H. P.'
'Huntelaar, M. E.'
'Ijdo, D. J. W.'

_publ_section_title
;
 The structure of BaSr4U3O14 and a structural and thermodynamic
 characterization of Sr5U3O14
;
_journal_name_full 'Journal of Solid State Chemistry'
_journal_page_first 144
_journal_page_last 150
_journal_paper_doi 10.1006/jssc.1999.8320
_journal_volume 146
_journal_year 1999
_chemical_formula_sum 'O14 Sr5 U3'
_space_group_name_H-M_alt 'P b c a'
_cell_angle_alpha 90.000
_cell_angle_beta 90.000
_cell_angle_gamma 90.000
_cell_length_a 11.2416
_cell_length_b 11.2572
_cell_length_c 11.0791
_cell_volume 1402.05
_cod_database_code 6000261

loop_
_atom_site_label
_atom_site_fract_x
_atom_site_fract_y
_atom_site_fract_z
? ? ? ?
